data_4508174
loop_
_publ_author_name
'Perlovich, German L.'
'Ryzhakov, Alex M.'
'Tkachev, Valery V.'
'Hansen, Lars Kr.'
'Raevsky, Oleg A.'

_publ_section_title
;
 Sulfonamide Molecular Crystals: Structure, Sublimation Thermodynamic
 Characteristics, Molecular Packing, Hydrogen Bonds Networks
;
_journal_issue 9
_journal_name_full 'Crystal Growth &amp; Design'
_journal_page_first 4002
_journal_paper_doi 10.1021/cg400666v
_journal_volume 13
_journal_year 2013
_chemical_formula_sum 'C12 H10 Br N3 O4 S'
_chemical_formula_weight 372.20
_chemical_name_systematic
; 
 ? 
;
_space_group_IT_number 14
_symmetry_cell_setting monoclinic
_symmetry_space_group_name_Hall '-P 2ybc'
_symmetry_space_group_name_H-M 'P 1 21/c 1'
_atom_sites_solution_hydrogens geom
_atom_sites_solution_primary direct
_atom_sites_solution_secondary difmap
_audit_creation_method SHELXL-97
_cell_angle_alpha 90.00
_cell_angle_beta 92.37(2)
_cell_angle_gamma 90.00
_cell_formula_units_Z 4
_cell_length_a 14.740(4)
_cell_length_b 5.845(3)
_cell_length_c 16.093(5)
_cell_measurement_temperature 293(2)
_cell_volume 1385.3(9)
_computing_structure_refinement 'SHELXL-97 (Sheldrick, 1997)'
_computing_structure_solution 'SHELXS-97 (Sheldrick, 1990)'
_diffrn_ambient_temperature 293(2)
_diffrn_measured_fraction_theta_full 0.998
_diffrn_measured_fraction_theta_max 0.998
_diffrn_radiation_monochromator graphite
_diffrn_radiation_source 'fine-focus sealed tube'
_diffrn_radiation_type MoK\a
_diffrn_radiation_wavelength 0.71073
_diffrn_reflns_av_R_equivalents 0.0525
_diffrn_reflns_av_sigmaI/netI 0.0562
_diffrn_reflns_limit_h_max 17
_diffrn_reflns_limit_h_min -17
_diffrn_reflns_limit_k_max 0
_diffrn_reflns_limit_k_min -7
_diffrn_reflns_limit_l_max 19
_diffrn_reflns_limit_l_min 0
_diffrn_reflns_number 2692
_diffrn_reflns_theta_full 25.57
_diffrn_reflns_theta_max 25.57
_diffrn_reflns_theta_min 1.38
_exptl_absorpt_coefficient_mu 3.137
_exptl_absorpt_correction_type none
_exptl_crystal_density_diffrn 1.785
_exptl_crystal_density_method 'not measured'
_exptl_crystal_F_000 744
_exptl_crystal_size_max .33
_exptl_crystal_size_mid .25
_exptl_crystal_size_min .21
_refine_diff_density_max 0.620
_refine_diff_density_min -0.584
_refine_diff_density_rms 0.077
_refine_ls_extinction_coef 0.0031(8)
_refine_ls_extinction_expression Fc^*^=kFc[1+0.001xFc^2^\l^3^/sin(2\q)]^-1/4^
_refine_ls_extinction_method SHELXL
_refine_ls_goodness_of_fit_ref 0.962
_refine_ls_hydrogen_treatment mixed
_refine_ls_matrix_type full
_refine_ls_number_parameters 203
_refine_ls_number_reflns 2588
_refine_ls_number_restraints 0
_refine_ls_restrained_S_all 0.962
_refine_ls_R_factor_all 0.0910
_refine_ls_R_factor_gt 0.0356
_refine_ls_shift/su_max 0.000
_refine_ls_shift/su_mean 0.000
_refine_ls_structure_factor_coef Fsqd
_refine_ls_weighting_details 'calc w=1/[\s^2^(Fo^2^)+(0.0594P)^2^+0.0000P] where P=(Fo^2^+2Fc^2^)/3'
_refine_ls_weighting_scheme calc
_refine_ls_wR_factor_gt 0.0894
_refine_ls_wR_factor_ref 0.0983
_reflns_number_gt 1689
_reflns_number_total 2588
_reflns_threshold_expression >2sigma(I)
_cod_data_source_file cg400666v_si_011.cif
_cod_data_source_block 6
_cod_original_sg_symbol_H-M P2(1)/c
_cod_database_code 4508174

loop_
_symmetry_equiv_pos_as_xyz
'x, y, z'
'-x, y+1/2, -z+1/2'
'-x, -y, -z'
'x, -y-1/2, z-1/2'

loop_
_atom_site_label
_atom_site_type_symbol
_atom_site_fract_x
_atom_site_fract_y
_atom_site_fract_z
_atom_site_U_iso_or_equiv
_atom_site_adp_type
_atom_site_occupancy
_atom_site_symmetry_multiplicity
_atom_site_calc_flag
_atom_site_refinement_flags
Br Br -0.65849(3) -0.39677(7) -0.01179(3) 0.05628(19) Uani 1 1 d .
S S -0.84888(6) 0.12723(17) 0.11315(5) 0.0401(2) Uani 1 1 d .
O1 O -0.92681(17) 0.0525(5) 0.06536(15) 0.0551(8) Uani 1 1 d .
O2 O -0.82505(19) 0.3650(4) 0.11241(15) 0.0501(7) Uani 1 1 d .
O3 O -0.3442(2) -0.1178(6) 0.1207(3) 0.0858(11) Uani 1 1 d .
O4 O -0.3679(2) 0.1256(8) 0.2161(2) 0.0876(12) Uani 1 1 d .
N1 N -0.7661(2) -0.0197(7) 0.0733(2) 0.0472(8) Uani 1 1 d .
H1 H -0.780(3) -0.115(6) 0.042(2) 0.040(12) Uiso 1 1 d .
N2 N -0.8978(3) -0.1490(7) 0.4593(2) 0.0540(9) Uani 1 1 d .
H21 H -0.937(3) -0.245(7) 0.468(2) 0.039(10) Uiso 1 1 d .
H22 H -0.893(3) -0.037(7) 0.502(3) 0.052(12) Uiso 1 1 d .
N3 N -0.3943(2) 0.0046(8) 0.1596(2) 0.0610(10) Uani 1 1 d .
C1 C -0.8583(2) 0.0425(6) 0.2158(2) 0.0328(8) Uani 1 1 d .
C2 C -0.8958(2) -0.1699(6) 0.2331(2) 0.0413(9) Uani 1 1 d .
H2 H -0.9114 -0.2701 0.1899 0.050 Uiso 1 1 calc R
C3 C -0.9098(2) -0.2309(6) 0.3133(2) 0.0415(8) Uani 1 1 d .
H3 H -0.9355 -0.3723 0.3247 0.050 Uiso 1 1 calc R
C4 C -0.8858(2) -0.0825(6) 0.3786(2) 0.0363(8) Uani 1 1 d .
C5 C -0.8476(2) 0.1266(6) 0.3604(2) 0.0412(9) Uani 1 1 d .
H5 H -0.8315 0.2264 0.4036 0.049 Uiso 1 1 calc R
C6 C -0.8329(2) 0.1900(6) 0.2795(2) 0.0373(8) Uani 1 1 d .
H6 H -0.8062 0.3300 0.2680 0.045 Uiso 1 1 calc R
C7 C -0.6746(2) -0.0113(7) 0.0967(2) 0.0408(9) Uani 1 1 d .
C8 C -0.6155(2) -0.1712(6) 0.0634(2) 0.0409(9) Uani 1 1 d .
C9 C -0.5242(3) -0.1654(7) 0.0840(2) 0.0471(10) Uani 1 1 d .
H9 H -0.4851 -0.2717 0.0617 0.057 Uiso 1 1 calc R
C10 C -0.4915(3) -0.0012(8) 0.1379(2) 0.0499(10) Uani 1 1 d .
C11 C -0.5466(3) 0.1611(8) 0.1702(2) 0.0567(11) Uani 1 1 d .
H11 H -0.5227 0.2738 0.2055 0.068 Uiso 1 1 calc R
C12 C -0.6385(3) 0.1556(8) 0.1495(2) 0.0542(11) Uani 1 1 d .
H12 H -0.6766 0.2651 0.1714 0.065 Uiso 1 1 calc R

loop_
_atom_site_aniso_label
_atom_site_aniso_U_11
_atom_site_aniso_U_22
_atom_site_aniso_U_33
_atom_site_aniso_U_23
_atom_site_aniso_U_13
_atom_site_aniso_U_12
Br 0.0492(3) 0.0484(3) 0.0725(3) -0.0132(2) 0.01746(19) 0.0055(2)
S 0.0400(5) 0.0549(6) 0.0256(4) -0.0045(4) 0.0011(3) 0.0173(4)
O1 0.0406(14) 0.087(2) 0.0370(14) -0.0203(14) -0.0077(11) 0.0215(14)
O2 0.0641(17) 0.0486(16) 0.0382(14) 0.0083(12) 0.0078(12) 0.0181(13)
O3 0.0450(17) 0.093(3) 0.119(3) -0.008(2) -0.0001(18) 0.0224(18)
O4 0.0544(19) 0.132(3) 0.075(2) -0.010(2) -0.0149(18) -0.001(2)
N1 0.0415(17) 0.067(2) 0.0331(18) -0.0156(18) 0.0029(14) 0.0159(17)
N2 0.064(2) 0.058(2) 0.040(2) 0.0039(18) 0.0064(17) -0.0260(19)
N3 0.045(2) 0.078(3) 0.059(2) 0.012(2) -0.0040(18) 0.007(2)
C1 0.0334(17) 0.0379(19) 0.0269(17) -0.0060(14) -0.0021(14) 0.0055(14)
C2 0.047(2) 0.041(2) 0.036(2) -0.0186(17) -0.0002(16) -0.0024(16)
C3 0.044(2) 0.0346(19) 0.046(2) -0.0017(17) 0.0064(16) -0.0046(16)
C4 0.0369(17) 0.044(2) 0.0285(18) 0.0016(16) 0.0034(14) -0.0050(16)
C5 0.051(2) 0.042(2) 0.0300(18) -0.0049(17) -0.0008(16) -0.0115(17)
C6 0.0416(19) 0.0346(18) 0.036(2) -0.0012(15) 0.0029(15) -0.0025(15)
C7 0.0397(19) 0.054(2) 0.0289(18) 0.0049(18) 0.0055(15) 0.0147(18)
C8 0.046(2) 0.043(2) 0.033(2) 0.0080(16) 0.0074(16) 0.0117(16)
C9 0.045(2) 0.053(2) 0.045(2) 0.0081(19) 0.0115(17) 0.0180(18)
C10 0.043(2) 0.067(3) 0.039(2) 0.012(2) -0.0012(17) 0.006(2)
C11 0.052(2) 0.080(3) 0.038(2) -0.009(2) 0.0005(18) 0.009(2)
C12 0.048(2) 0.072(3) 0.042(2) -0.018(2) -0.0014(18) 0.013(2)

loop_
_atom_type_symbol
_atom_type_description
_atom_type_scat_dispersion_real
_atom_type_scat_dispersion_imag
_atom_type_scat_source
C C 0.0033 0.0016 'International Tables Vol C Tables 4.2.6.8 and 6.1.1.4'
H H 0.0000 0.0000 'International Tables Vol C Tables 4.2.6.8 and 6.1.1.4'
N N 0.0061 0.0033 'International Tables Vol C Tables 4.2.6.8 and 6.1.1.4'
O O 0.0106 0.0060 'International Tables Vol C Tables 4.2.6.8 and 6.1.1.4'
Br Br -0.2901 2.4595 'International Tables Vol C Tables 4.2.6.8 and 6.1.1.4'
S S 0.1246 0.1234 'International Tables Vol C Tables 4.2.6.8 and 6.1.1.4'

loop_
_geom_angle_atom_site_label_1
_geom_angle_atom_site_label_2
_geom_angle_atom_site_label_3
_geom_angle
O1 S O2 119.02(17)
O1 S N1 102.97(17)
O2 S N1 108.49(19)
O1 S C1 109.37(17)
O2 S C1 108.30(16)
N1 S C1 108.18(17)
C7 N1 S 127.2(3)
C7 N1 H1 116(3)
S N1 H1 117(3)
C4 N2 H21 118(3)
C4 N2 H22 119(2)
H21 N2 H22 112(3)
O4 N3 O3 123.3(4)
O4 N3 C10 118.5(4)
O3 N3 C10 118.2(4)
C6 C1 C2 120.5(3)
C6 C1 S 119.9(3)
C2 C1 S 119.5(2)
C3 C2 C1 120.0(3)
C3 C2 H2 120.0
C1 C2 H2 120.0
C2 C3 C4 120.4(3)
C2 C3 H3 119.8
C4 C3 H3 119.8
N2 C4 C5 121.3(3)
N2 C4 C3 119.8(3)
C5 C4 C3 118.9(3)
C6 C5 C4 121.2(3)
C6 C5 H5 119.4
C4 C5 H5 119.4
C1 C6 C5 119.0(3)
C1 C6 H6 120.5
C5 C6 H6 120.5
C12 C7 N1 122.4(3)
C12 C7 C8 118.4(4)
N1 C7 C8 119.1(4)
C9 C8 C7 120.7(4)
C9 C8 Br 118.2(3)
C7 C8 Br 121.1(3)
C10 C9 C8 119.1(3)
C10 C9 H9 120.4
C8 C9 H9 120.4
C11 C10 C9 121.9(4)
C11 C10 N3 119.1(4)
C9 C10 N3 119.0(4)
C10 C11 C12 119.0(4)
C10 C11 H11 120.5
C12 C11 H11 120.5
C11 C12 C7 120.8(4)
C11 C12 H12 119.6
C7 C12 H12 119.6

loop_
_geom_bond_atom_site_label_1
_geom_bond_atom_site_label_2
_geom_bond_distance
Br C8 1.882(4)
S O1 1.424(3)
S O2 1.434(3)
S N1 1.644(3)
S C1 1.736(3)
O3 N3 1.220(5)
O4 N3 1.203(5)
N1 C7 1.386(5)
N1 H1 0.78(4)
N2 C4 1.374(5)
N2 H21 0.83(4)
N2 H22 0.95(4)
N3 C10 1.461(5)
C1 C6 1.379(5)
C1 C2 1.392(5)
C2 C3 1.364(5)
C2 H2 0.9300
C3 C4 1.396(5)
C3 H3 0.9300
C4 C5 1.382(5)
C5 C6 1.380(5)
C5 H5 0.9300
C6 H6 0.9300
C7 C12 1.385(6)
C7 C8 1.399(5)
C8 C9 1.373(5)
C9 C10 1.367(6)
C9 H9 0.9300
C10 C11 1.366(6)
C11 C12 1.381(6)
C11 H11 0.9300
C12 H12 0.9300

loop_
_geom_torsion_atom_site_label_1
_geom_torsion_atom_site_label_2
_geom_torsion_atom_site_label_3
_geom_torsion_atom_site_label_4
_geom_torsion
O1 S N1 C7 179.5(4)
O2 S N1 C7 52.5(4)
C1 S N1 C7 -64.8(4)
O1 S C1 C6 -138.9(3)
O2 S C1 C6 -7.7(3)
N1 S C1 C6 109.7(3)
O1 S C1 C2 37.9(3)
O2 S C1 C2 169.1(3)
N1 S C1 C2 -73.5(3)
C6 C1 C2 C3 1.7(5)
S C1 C2 C3 -175.1(3)
C1 C2 C3 C4 -0.7(5)
C2 C3 C4 N2 -178.1(4)
C2 C3 C4 C5 -0.1(5)
N2 C4 C5 C6 177.8(4)
C3 C4 C5 C6 -0.1(5)
C2 C1 C6 C5 -1.9(5)
S C1 C6 C5 174.9(3)
C4 C5 C6 C1 1.1(5)
S N1 C7 C12 -11.2(6)
S N1 C7 C8 171.4(3)
C12 C7 C8 C9 1.3(6)
N1 C7 C8 C9 178.8(3)
C12 C7 C8 Br -177.8(3)
N1 C7 C8 Br -0.3(5)
C7 C8 C9 C10 0.2(6)
Br C8 C9 C10 179.3(3)
C8 C9 C10 C11 -1.8(6)
C8 C9 C10 N3 -179.9(3)
O4 N3 C10 C11 12.9(6)
O3 N3 C10 C11 -168.8(4)
O4 N3 C10 C9 -168.9(4)
O3 N3 C10 C9 9.5(6)
C9 C10 C11 C12 1.8(7)
N3 C10 C11 C12 180.0(4)
C10 C11 C12 C7 -0.2(7)
N1 C7 C12 C11 -178.7(4)
C8 C7 C12 C11 -1.3(6)
